data_4504991
loop_
_publ_author_name
'Bowers, Jeffrey R.'
'Hopkins, Gregory W.'
'Yap, Glenn P. A.'
'Wheeler, Kraig A.'

_publ_section_title
;
 Structural Consequences of Strong and Weak Interactions to Binary Benzoic
 Acid/Bipyridine Supramolecular Assemblies
;
_journal_issue 2
_journal_name_full 'Crystal Growth &amp; Design'
_journal_page_first 727
_journal_paper_doi 10.1021/cg0497391
_journal_volume 5
_journal_year 2005
_chemical_formula_sum 'C14 H12 N2 O6'
_chemical_formula_weight 304.26
_chemical_name_systematic
; 
 4-Aminobenzoic acid 4-nitrobenzoic acid  
;
_space_group_IT_number 14
_symmetry_cell_setting monoclinic
_symmetry_space_group_name_Hall '-P 2ybc'
_symmetry_space_group_name_H-M 'P 1 21/c 1'
_atom_sites_solution_hydrogens geom
_atom_sites_solution_primary direct
_atom_sites_solution_secondary difmap
_cell_angle_alpha 90.00
_cell_angle_beta 90.548(2)
_cell_angle_gamma 90.00
_cell_formula_units_Z 4
_cell_length_a 9.2332(12)
_cell_length_b 6.1926(8)
_cell_length_c 23.143(3)
_cell_measurement_reflns_used 46
_cell_measurement_temperature 120(2)
_cell_measurement_theta_max 28.37
_cell_measurement_theta_min 2.21
_cell_volume 1323.2(3)
_computing_cell_refinement 'XSCANS (Bruker, 1999)'
_computing_data_collection 'XSCANS (Bruker, 1999)'
_computing_data_reduction 'XSCANS (Bruker, 1999)'
_computing_molecular_graphics 'X-SEED (Barbour, 2001)'
_computing_publication_material 'X-SEED (Barbour, 2001)'
_computing_structure_refinement 'SHELXL97 (Sheldrick, 1997)'
_computing_structure_solution 'SHELXS97 (Sheldrick, 1997)'
_diffrn_ambient_temperature 120(2)
_diffrn_detector_area_resol_mean 836.6
_diffrn_measured_fraction_theta_full 0.923
_diffrn_measured_fraction_theta_max 0.923
_diffrn_measurement_device_type 'Bruker AXS APEX diffractometer'
_diffrn_measurement_method \w
_diffrn_radiation_monochromator graphite
_diffrn_radiation_source 'fine-focus sealed tube'
_diffrn_radiation_type MoK\a
_diffrn_radiation_wavelength 0.71073
_diffrn_reflns_av_R_equivalents 0.0277
_diffrn_reflns_av_sigmaI/netI 0.0202
_diffrn_reflns_limit_h_max 12
_diffrn_reflns_limit_h_min -12
_diffrn_reflns_limit_k_max 8
_diffrn_reflns_limit_k_min -7
_diffrn_reflns_limit_l_max 29
_diffrn_reflns_limit_l_min -30
_diffrn_reflns_number 14117
_diffrn_reflns_theta_full 28.37
_diffrn_reflns_theta_max 28.37
_diffrn_reflns_theta_min 1.76
_diffrn_standards_decay_% <1
_exptl_absorpt_coefficient_mu 0.122
_exptl_absorpt_correction_type none
_exptl_crystal_colour yellow
_exptl_crystal_density_diffrn 1.527
_exptl_crystal_density_method 'not measured'
_exptl_crystal_description 'transparent plate'
_exptl_crystal_F_000 632
_exptl_crystal_size_max 0.35
_exptl_crystal_size_mid 0.22
_exptl_crystal_size_min 0.03
_refine_diff_density_max 0.453
_refine_diff_density_min -0.276
_refine_diff_density_rms 0.060
_refine_ls_extinction_method none
_refine_ls_goodness_of_fit_ref 1.182
_refine_ls_hydrogen_treatment mixed
_refine_ls_matrix_type full
_refine_ls_number_parameters 211
_refine_ls_number_reflns 3061
_refine_ls_number_restraints 0
_refine_ls_restrained_S_all 1.182
_refine_ls_R_factor_all 0.0708
_refine_ls_R_factor_gt 0.0636
_refine_ls_shift/su_max 0.000
_refine_ls_shift/su_mean 0.000
_refine_ls_structure_factor_coef Fsqd
_refine_ls_weighting_details 'calc w=1/[\s^2^(Fo^2^)+(0.0626P)^2^+0.8428P] where P=(Fo^2^+2Fc^2^)/3'
_refine_ls_weighting_scheme calc
_refine_ls_wR_factor_gt 0.1542
_refine_ls_wR_factor_ref 0.1589
_reflns_number_gt 2721
_reflns_number_total 3061
_reflns_threshold_expression >2sigma(I)
_cod_data_source_file cg0497391si20040728_090350.cif
_cod_data_source_block cmpd1.2
_cod_depositor_comments
;
The following automatic conversions were performed:

'_symmetry_cell_setting' value 'Monoclinic' changed to 'monoclinic'
according to /home/saulius/struct/CIF-dictionaries/cif_core.dic
dictionary named 'cif_core.dic' version 2.4.1 from 2010-06-29.

Automatic conversion script
Id: cif_fix_values 1715 2011-07-08 13:25:40Z adriana 
;
_cod_original_sg_symbol_H-M P21/c
_cod_database_code 4504991

loop_
_symmetry_equiv_pos_as_xyz
'x, y, z'
'-x, y+1/2, -z+1/2'
'-x, -y, -z'
'x, -y-1/2, z-1/2'

loop_
_atom_site_label
_atom_site_type_symbol
_atom_site_fract_x
_atom_site_fract_y
_atom_site_fract_z
_atom_site_U_iso_or_equiv
_atom_site_adp_type
_atom_site_occupancy
_atom_site_symmetry_multiplicity
_atom_site_calc_flag
_atom_site_refinement_flags
N2 N 0.53567(18) 1.2630(3) 0.63704(7) 0.0292(4) Uani 1 1 d .
N1 N -0.2999(2) -0.2132(3) 0.23127(8) 0.0380(4) Uani 1 1 d .
O3 O 0.09230(15) 0.7553(2) 0.47305(6) 0.0326(4) Uani 1 1 d .
O4 O 0.28219(14) 0.5325(2) 0.46873(6) 0.0335(4) Uani 1 1 d .
O5 O 0.65558(17) 1.2047(3) 0.65370(7) 0.0475(5) Uani 1 1 d .
O6 O 0.48240(15) 1.4367(2) 0.64995(6) 0.0347(4) Uani 1 1 d .
O1 O 0.14399(16) 0.2539(3) 0.40171(7) 0.0348(4) Uani 1 1 d .
O2 O -0.03931(15) 0.4892(2) 0.40423(6) 0.0326(3) Uani 1 1 d .
C8 C 0.2233(2) 0.6981(3) 0.48702(8) 0.0261(4) Uani 1 1 d .
C9 C 0.30192(19) 0.8463(3) 0.52682(7) 0.0244(4) Uani 1 1 d .
C14 C 0.4381(2) 0.7860(3) 0.54792(8) 0.0261(4) Uani 1 1 d .
H14 H 0.4783 0.6508 0.5371 0.031 Uiso 1 1 calc R
C13 C 0.51478(19) 0.9210(3) 0.58426(8) 0.0267(4) Uani 1 1 d .
H13 H 0.6074 0.8809 0.5989 0.032 Uiso 1 1 calc R
C12 C 0.4525(2) 1.1181(3) 0.59898(8) 0.0258(4) Uani 1 1 d .
C11 C 0.3173(2) 1.1823(3) 0.57923(8) 0.0265(4) Uani 1 1 d .
H11 H 0.2774 1.3173 0.5904 0.032 Uiso 1 1 calc R
C10 C 0.24174(19) 1.0443(3) 0.54283(8) 0.0266(4) Uani 1 1 d .
H10 H 0.1486 1.0844 0.5287 0.032 Uiso 1 1 calc R
C1 C 0.01415(19) 0.3177(3) 0.38573(8) 0.0258(4) Uani 1 1 d .
C2 C -0.06397(19) 0.1787(3) 0.34546(8) 0.0251(4) Uani 1 1 d .
C7 C -0.1962(2) 0.2482(3) 0.32171(8) 0.0269(4) Uani 1 1 d .
H7 H -0.2333 0.3859 0.3320 0.032 Uiso 1 1 calc R
C6 C -0.2727(2) 0.1202(3) 0.28382(8) 0.0293(4) Uani 1 1 d .
H6 H -0.3622 0.1700 0.2682 0.035 Uiso 1 1 calc R
C5 C -0.2198(2) -0.0844(3) 0.26786(8) 0.0291(4) Uani 1 1 d .
C4 C -0.0872(2) -0.1545(3) 0.29175(8) 0.0290(4) Uani 1 1 d .
H4 H -0.0498 -0.2921 0.2815 0.035 Uiso 1 1 calc R
C3 C -0.0114(2) -0.0255(3) 0.32974(8) 0.0258(4) Uani 1 1 d .
H3 H 0.0779 -0.0753 0.3456 0.031 Uiso 1 1 calc R
HNA H -0.260(2) -0.322(4) 0.2198(10) 0.031 Uiso 1 1 d .
HNB H -0.365(2) -0.146(4) 0.2069(10) 0.031 Uiso 1 1 d .
HO3 H 0.054(2) 0.660(4) 0.4497(10) 0.031 Uiso 1 1 d .
HO1 H 0.181(2) 0.347(4) 0.4227(10) 0.031 Uiso 1 1 d .

loop_
_atom_site_aniso_label
_atom_site_aniso_U_11
_atom_site_aniso_U_22
_atom_site_aniso_U_33
_atom_site_aniso_U_23
_atom_site_aniso_U_13
_atom_site_aniso_U_12
N2 0.0270(8) 0.0319(9) 0.0287(8) -0.0009(7) -0.0007(6) 0.0110(7)
N1 0.0393(10) 0.0360(10) 0.0385(10) -0.0049(8) -0.0052(8) 0.0016(8)
O3 0.0247(7) 0.0342(8) 0.0387(8) -0.0087(6) -0.0061(6) 0.0133(6)
O4 0.0275(7) 0.0347(8) 0.0382(8) -0.0088(6) -0.0049(6) 0.0155(6)
O5 0.0347(8) 0.0539(10) 0.0535(10) -0.0180(8) -0.0199(7) 0.0216(8)
O6 0.0337(8) 0.0312(8) 0.0392(8) -0.0062(6) -0.0041(6) 0.0106(6)
O1 0.0269(7) 0.0373(8) 0.0400(8) -0.0090(7) -0.0070(6) 0.0132(6)
O2 0.0315(7) 0.0295(7) 0.0367(8) -0.0040(6) -0.0042(6) 0.0130(6)
C8 0.0254(9) 0.0283(9) 0.0248(9) 0.0017(7) 0.0035(7) 0.0102(8)
C9 0.0227(9) 0.0275(9) 0.0232(8) 0.0034(7) 0.0040(7) 0.0083(7)
C14 0.0244(9) 0.0283(9) 0.0255(9) 0.0023(7) 0.0030(7) 0.0122(7)
C13 0.0215(9) 0.0324(10) 0.0264(9) 0.0028(8) 0.0012(7) 0.0124(7)
C12 0.0249(9) 0.0297(10) 0.0230(8) 0.0014(7) 0.0013(7) 0.0077(7)
C11 0.0250(9) 0.0272(9) 0.0275(9) 0.0020(7) 0.0031(7) 0.0120(7)
C10 0.0208(8) 0.0297(10) 0.0295(9) 0.0029(8) 0.0012(7) 0.0103(7)
C1 0.0231(9) 0.0286(10) 0.0256(9) 0.0042(7) 0.0009(7) 0.0089(7)
C2 0.0232(9) 0.0276(9) 0.0247(9) 0.0033(7) 0.0045(7) 0.0066(7)
C7 0.0254(9) 0.0290(10) 0.0263(9) 0.0031(7) 0.0038(7) 0.0092(7)
C6 0.0233(9) 0.0372(11) 0.0274(9) 0.0052(8) 0.0013(7) 0.0065(8)
C5 0.0289(9) 0.0324(10) 0.0261(9) 0.0027(8) 0.0048(7) -0.0006(8)
C4 0.0307(10) 0.0268(9) 0.0296(10) 0.0007(8) 0.0062(8) 0.0059(8)
C3 0.0230(8) 0.0287(9) 0.0257(9) 0.0034(7) 0.0044(7) 0.0078(7)

loop_
_atom_type_symbol
_atom_type_description
_atom_type_scat_dispersion_real
_atom_type_scat_dispersion_imag
_atom_type_scat_source
C C 0.0033 0.0016 'International Tables Vol C Tables 4.2.6.8 and 6.1.1.4'
H H 0.0000 0.0000 'International Tables Vol C Tables 4.2.6.8 and 6.1.1.4'
N N 0.0061 0.0033 'International Tables Vol C Tables 4.2.6.8 and 6.1.1.4'
O O 0.0106 0.0060 'International Tables Vol C Tables 4.2.6.8 and 6.1.1.4'

loop_
_geom_angle_atom_site_label_1
_geom_angle_atom_site_label_2
_geom_angle_atom_site_label_3
_geom_angle
O6 N2 O5 123.26(18)
O6 N2 C12 118.38(15)
O5 N2 C12 118.36(16)
C5 N1 HNA 115.7(16)
C5 N1 HNB 117.6(15)
HNA N1 HNB 118(2)
C8 O3 HO3 109.8(15)
C1 O1 HO1 109.3(16)
O4 C8 O3 123.55(18)
O4 C8 C9 120.69(16)
O3 C8 C9 115.76(16)
C14 C9 C10 120.06(18)
C14 C9 C8 119.05(17)
C10 C9 C8 120.89(16)
C13 C14 C9 120.52(17)
C13 C14 H14 119.7
C9 C14 H14 119.7
C14 C13 C12 118.06(17)
C14 C13 H13 121.0
C12 C13 H13 121.0
C11 C12 C13 122.96(18)
C11 C12 N2 119.19(17)
C13 C12 N2 117.85(16)
C10 C11 C12 118.15(17)
C10 C11 H11 120.9
C12 C11 H11 120.9
C11 C10 C9 120.26(16)
C11 C10 H10 119.9
C9 C10 H10 119.9
O2 C1 O1 121.54(18)
O2 C1 C2 121.85(16)
O1 C1 C2 116.61(17)
C7 C2 C3 118.50(18)
C7 C2 C1 119.59(17)
C3 C2 C1 121.91(16)
C6 C7 C2 120.95(18)
C6 C7 H7 119.5
C2 C7 H7 119.5
C7 C6 C5 120.60(17)
C7 C6 H6 119.7
C5 C6 H6 119.7
N1 C5 C4 121.60(19)
N1 C5 C6 119.86(18)
C4 C5 C6 118.51(18)
C3 C4 C5 120.52(18)
C3 C4 H4 119.7
C5 C4 H4 119.7
C4 C3 C2 120.93(17)
C4 C3 H3 119.5
C2 C3 H3 119.5

loop_
_geom_bond_atom_site_label_1
_geom_bond_atom_site_label_2
_geom_bond_distance
N2 O6 1.221(2)
N2 O5 1.223(2)
N2 C12 1.469(3)
N1 C5 1.374(3)
N1 HNA 0.81(3)
N1 HNB 0.92(2)
O3 C8 1.298(2)
O3 HO3 0.87(2)
O4 C8 1.237(2)
O1 C1 1.312(2)
O1 HO1 0.83(3)
O2 C1 1.248(2)
C8 C9 1.485(3)
C9 C14 1.395(2)
C9 C10 1.398(3)
C14 C13 1.377(3)
C14 H14 0.9500
C13 C12 1.393(3)
C13 H13 0.9500
C12 C11 1.384(2)
C11 C10 1.384(3)
C11 H11 0.9500
C10 H10 0.9500
C1 C2 1.455(3)
C2 C7 1.402(2)
C2 C3 1.404(3)
C7 C6 1.373(3)
C7 H7 0.9500
C6 C5 1.408(3)
C6 H6 0.9500
C5 C4 1.407(3)
C4 C3 1.375(3)
C4 H4 0.9500
C3 H3 0.9500

loop_
_geom_hbond_atom_site_label_D
_geom_hbond_atom_site_label_H
_geom_hbond_atom_site_label_A
_geom_hbond_distance_DH
_geom_hbond_distance_HA
_geom_hbond_distance_DA
_geom_hbond_angle_DHA
_geom_hbond_site_symmetry_A
O1 HO1 O4 0.83(3) 1.82(3) 2.641(2) 173(2) .
O3 HO3 O2 0.87(2) 1.72(2) 2.587(2) 173(2) .
N1 HNB O6 0.92(2) 2.32(2) 3.231(3) 173(2) 4_475
C10 H10 O3 0.95 2.44 3.341(2) 159.3 3_576
C11 H11 O2 0.95 2.51 3.300(2) 140.9 3_576
C14 H14 O4 0.95 2.49 3.275(2) 139.9 3_666
C13 H13 O1 0.95 2.44 3.344(2) 158.5 3_666
C7 H7 O6 0.95 2.59 3.355(2) 138.2 3_576
C3 H3 O5 0.95 2.59 3.485(2) 157.5 3_666

loop_
_geom_torsion_atom_site_label_1
_geom_torsion_atom_site_label_2
_geom_torsion_atom_site_label_3
_geom_torsion_atom_site_label_4
_geom_torsion
O4 C8 C9 C14 -6.2(3)
O3 C8 C9 C14 174.26(17)
O4 C8 C9 C10 173.29(17)
O3 C8 C9 C10 -6.2(3)
C10 C9 C14 C13 -0.4(3)
C8 C9 C14 C13 179.09(17)
C9 C14 C13 C12 -0.2(3)
C14 C13 C12 C11 0.7(3)
C14 C13 C12 N2 -179.07(17)
O6 N2 C12 C11 -0.2(3)
O5 N2 C12 C11 -179.36(18)
O6 N2 C12 C13 179.59(17)
O5 N2 C12 C13 0.4(3)
C13 C12 C11 C10 -0.6(3)
N2 C12 C11 C10 179.17(17)
C12 C11 C10 C9 0.0(3)
C14 C9 C10 C11 0.5(3)
C8 C9 C10 C11 -178.98(17)
O2 C1 C2 C7 7.0(3)
O1 C1 C2 C7 -173.05(17)
O2 C1 C2 C3 -172.57(17)
O1 C1 C2 C3 7.4(3)
C3 C2 C7 C6 -0.1(3)
C1 C2 C7 C6 -179.67(18)
C2 C7 C6 C5 -0.1(3)
C7 C6 C5 N1 178.01(18)
C7 C6 C5 C4 0.2(3)
N1 C5 C4 C3 -177.84(19)
C6 C5 C4 C3 -0.1(3)
C5 C4 C3 C2 -0.2(3)
C7 C2 C3 C4 0.3(3)
C1 C2 C3 C4 179.80(18)
